data_2227346
loop_
_publ_author_name
'Jasinski, Jerry P.'
'Pek, Albert E.'
'Narayana, B.'
'Yathirajan, H. S.'
'Nayak, Prakash S.'

_publ_section_title
;
 2-(4-Chlorophenyl)-6-methoxychroman-4-one
;
_journal_coeditor_code CV2754
_journal_issue 10
_journal_name_full 'Acta Crystallographica Section E'
_journal_page_first o2546
_journal_page_last o2547
_journal_paper_doi 10.1107/S1600536810035816
_journal_volume 66
_journal_year 2010
_chemical_formula_iupac 'C16 H13 Cl O3'
_chemical_formula_moiety 'C16 H13 Cl O3'
_chemical_formula_sum 'C16 H13 Cl O3'
_chemical_formula_weight 288.71
_chemical_name_systematic
;
2-(4-Chlorophenyl)-6-methoxychroman-4-one
;
_space_group_IT_number 2
_symmetry_cell_setting triclinic
_symmetry_space_group_name_Hall '-P 1'
_symmetry_space_group_name_H-M 'P -1'
_atom_sites_solution_hydrogens geom
_atom_sites_solution_primary direct
_atom_sites_solution_secondary difmap
_cell_angle_alpha 108.035(5)
_cell_angle_beta 98.379(4)
_cell_angle_gamma 91.820(5)
_cell_formula_units_Z 2
_cell_length_a 5.0188(3)
_cell_length_b 12.0138(7)
_cell_length_c 12.3708(7)
_cell_measurement_reflns_used 2808
_cell_measurement_temperature 293(2)
_cell_measurement_theta_max 74.1673
_cell_measurement_theta_min 4.4902
_cell_volume 699.33(7)
_computing_cell_refinement '<i>CrysAlis RED</i> (Oxford Diffraction, 2007)'
_computing_data_collection '<i>CrysAlis Pro</i> (Oxford Diffraction, 2007)'
_computing_data_reduction '<i>CrysAlis RED</i> (Oxford Diffraction, 2007)'
_computing_molecular_graphics '<i>SHELXTL</i> (Sheldrick, 2008)'
_computing_publication_material '<i>PLATON</i> (Spek, 2009)'
_computing_structure_refinement '<i>SHELXL97</i> (Sheldrick, 2008)'
_computing_structure_solution '<i>SHELXS97</i> (Sheldrick, 2008)'
_diffrn_ambient_temperature 293(2)
_diffrn_detector_area_resol_mean 10.5081
_diffrn_measured_fraction_theta_full 0.996
_diffrn_measured_fraction_theta_max 0.957
_diffrn_measurement_device_type 'Oxford Diffraction Xcalibur with a Ruby (Gemini Cu) detector'
_diffrn_measurement_method '\w scans'
_diffrn_radiation_monochromator graphite
_diffrn_radiation_source 'Enhance (Cu) X-ray Source'
_diffrn_radiation_type CuK\a
_diffrn_radiation_wavelength 1.54178
_diffrn_reflns_av_R_equivalents 0.0178
_diffrn_reflns_av_sigmaI/netI 0.0167
_diffrn_reflns_limit_h_max 5
_diffrn_reflns_limit_h_min -6
_diffrn_reflns_limit_k_max 14
_diffrn_reflns_limit_k_min -14
_diffrn_reflns_limit_l_max 15
_diffrn_reflns_limit_l_min -13
_diffrn_reflns_number 4431
_diffrn_reflns_theta_full 67.50
_diffrn_reflns_theta_max 74.33
_diffrn_reflns_theta_min 4.49
_diffrn_standards_number 0
_exptl_absorpt_coefficient_mu 2.459
_exptl_absorpt_correction_T_max 1.00000
_exptl_absorpt_correction_T_min 0.58961
_exptl_absorpt_correction_type multi-scan
_exptl_absorpt_process_details
;
(CrysAlis RED; Oxford Diffraction, 2007)
;
_exptl_crystal_colour colourless
_exptl_crystal_density_diffrn 1.371
_exptl_crystal_density_method 'not measured'
_exptl_crystal_description block
_exptl_crystal_F_000 300
_exptl_crystal_size_max .40
_exptl_crystal_size_mid .35
_exptl_crystal_size_min .20
_refine_diff_density_max 0.169
_refine_diff_density_min -0.389
_refine_ls_extinction_method none
_refine_ls_goodness_of_fit_ref 1.622
_refine_ls_hydrogen_treatment constr
_refine_ls_matrix_type full
_refine_ls_number_parameters 183
_refine_ls_number_reflns 2733
_refine_ls_number_restraints 0
_refine_ls_restrained_S_all 1.622
_refine_ls_R_factor_all 0.0557
_refine_ls_R_factor_gt 0.0489
_refine_ls_shift/su_max 0.000
_refine_ls_shift/su_mean 0.000
_refine_ls_structure_factor_coef Fsqd
_refine_ls_weighting_details 'calc w=1/[\s^2^(Fo^2^)+(0.0720P)^2^] where P=(Fo^2^+2Fc^2^)/3'
_refine_ls_weighting_scheme calc
_refine_ls_wR_factor_gt 0.1434
_refine_ls_wR_factor_ref 0.1556
_reflns_number_gt 2318
_reflns_number_total 2733
_reflns_threshold_expression I>2sigma(I)
_cod_data_source_file cv2754.cif
_cod_data_source_block I
_cod_database_code 2227346
_cod_database_fobs_code 2227346

loop_
_symmetry_equiv_pos_as_xyz
'x, y, z'
'-x, -y, -z'

loop_
_atom_site_type_symbol
_atom_site_label
_atom_site_fract_x
_atom_site_fract_y
_atom_site_fract_z
_atom_site_U_iso_or_equiv
_atom_site_adp_type
_atom_site_calc_flag
_atom_site_refinement_flags
_atom_site_occupancy
_atom_site_disorder_assembly
_atom_site_disorder_group
Cl Cl1 1.44159(18) 1.09772(6) 1.41015(7) 0.1128(4) Uani d . 1 . .
C C15 0.1890(4) 0.52826(16) 0.74092(15) 0.0510(4) Uani d . 1 . .
H H14 0.1871 0.4469 0.7205 0.061 Uiso calc R 1 . .
C C10 0.3876(3) 0.59907(15) 0.82937(14) 0.0445(4) Uani d . 1 . .
C C11 0.3896(3) 0.72078(15) 0.85979(14) 0.0457(4) Uani d . 1 . .
C C5 0.8624(4) 0.83325(15) 1.12894(15) 0.0486(4) Uani d . 1 . .
C C4 1.0438(4) 0.90581(17) 1.10279(18) 0.0588(5) Uani d . 1 . .
H H4 1.0451 0.9004 1.0262 0.071 Uiso calc R 1 . .
C C3 1.2237(5) 0.98652(19) 1.1888(2) 0.0698(6) Uani d . 1 . .
H H3 1.3442 1.0356 1.1706 0.084 Uiso calc R 1 . .
C C2 1.2221(5) 0.99320(18) 1.3011(2) 0.0703(6) Uani d . 1 . .
C C6 0.8664(5) 0.8411(2) 1.24293(19) 0.0714(6) Uani d . 1 . .
H H6 0.7459 0.7924 1.2617 0.098(9) Uiso calc R 1 . .
C C1 1.0475(6) 0.9205(2) 1.3295(2) 0.0830(7) Uani d . 1 . .
H H1 1.0510 0.9247 1.4061 0.100 Uiso calc R 1 . .
C C12 0.1994(4) 0.77156(17) 0.79994(16) 0.0547(4) Uani d . 1 . .
H H11 0.2034 0.8528 0.8183 0.066 Uiso calc R 1 . .
C C14 -0.0029(4) 0.57890(18) 0.68435(16) 0.0564(5) Uani d . 1 . .
C C13 0.0067(4) 0.70101(19) 0.71392(17) 0.0610(5) Uani d . 1 . .
H H12 -0.1204 0.7352 0.6744 0.073 Uiso calc R 1 . .
C C7 0.6684(3) 0.74364(14) 1.03660(15) 0.0454(4) Uani d . 1 . .
H H7 0.5149 0.7247 1.0703 0.055 Uiso calc R 1 . .
C C9 0.5995(3) 0.54557(14) 0.88808(15) 0.0453(4) Uani d . 1 . .
C C8 0.7957(3) 0.63138(15) 0.98271(15) 0.0483(4) Uani d . 1 . .
H H8B 0.8568 0.5958 1.0415 0.058 Uiso calc R 1 . .
H H8A 0.9521 0.6497 0.9517 0.058 Uiso calc R 1 . .
O O1 0.5707(2) 0.79532(10) 0.94837(11) 0.0500(3) Uani d . 1 . .
O O2 0.6175(3) 0.43987(11) 0.86011(12) 0.0597(4) Uani d . 1 . .
O O3 -0.2094(3) 0.51981(15) 0.59887(13) 0.0759(5) Uani d . 1 . .
C C16 -0.2392(5) 0.3957(2) 0.5693(2) 0.0841(7) Uani d . 1 . .
H H15A -0.0793 0.3635 0.5425 0.126 Uiso calc R 1 . .
H H15B -0.3924 0.3652 0.5094 0.126 Uiso calc R 1 . .
H H15C -0.2661 0.3745 0.6358 0.126 Uiso calc R 1 . .

loop_
_atom_site_aniso_label
_atom_site_aniso_U_11
_atom_site_aniso_U_22
_atom_site_aniso_U_33
_atom_site_aniso_U_12
_atom_site_aniso_U_13
_atom_site_aniso_U_23
Cl1 0.1341(7) 0.0652(4) 0.1049(5) -0.0140(4) -0.0625(5) 0.0169(3)
C15 0.0503(10) 0.0501(9) 0.0500(9) 0.0020(7) 0.0083(8) 0.0124(8)
C10 0.0406(8) 0.0485(9) 0.0462(9) 0.0040(7) 0.0085(7) 0.0170(7)
C11 0.0419(8) 0.0491(9) 0.0480(9) 0.0028(7) 0.0056(7) 0.0192(7)
C5 0.0470(9) 0.0455(9) 0.0520(9) 0.0090(7) 0.0023(7) 0.0157(7)
C4 0.0606(11) 0.0546(11) 0.0586(11) -0.0020(9) 0.0036(9) 0.0181(9)
C3 0.0647(13) 0.0559(11) 0.0834(15) -0.0077(9) -0.0067(11) 0.0239(10)
C2 0.0761(14) 0.0470(10) 0.0716(13) 0.0032(9) -0.0259(11) 0.0129(9)
C6 0.0796(15) 0.0738(14) 0.0572(12) -0.0087(11) 0.0004(10) 0.0222(10)
C1 0.1029(19) 0.0826(16) 0.0531(12) -0.0017(14) -0.0109(12) 0.0182(11)
C12 0.0571(11) 0.0532(10) 0.0569(10) 0.0092(8) 0.0031(8) 0.0242(8)
C14 0.0500(10) 0.0679(12) 0.0459(9) 0.0011(8) 0.0007(7) 0.0139(8)
C13 0.0573(11) 0.0707(12) 0.0551(10) 0.0127(9) -0.0032(9) 0.0251(9)
C7 0.0432(9) 0.0458(9) 0.0496(9) 0.0051(7) 0.0050(7) 0.0194(7)
C9 0.0425(9) 0.0446(9) 0.0515(9) 0.0056(7) 0.0108(7) 0.0175(7)
C8 0.0414(9) 0.0490(9) 0.0555(10) 0.0071(7) 0.0040(7) 0.0195(8)
O1 0.0508(7) 0.0434(6) 0.0553(7) 0.0009(5) -0.0033(5) 0.0206(5)
O2 0.0647(8) 0.0437(7) 0.0688(8) 0.0083(6) 0.0041(6) 0.0182(6)
O3 0.0662(9) 0.0812(11) 0.0629(9) -0.0018(7) -0.0170(7) 0.0113(8)
C16 0.0807(16) 0.0814(16) 0.0677(14) -0.0132(13) -0.0115(12) 0.0041(12)

loop_
_atom_type_symbol
_atom_type_description
_atom_type_scat_dispersion_real
_atom_type_scat_dispersion_imag
_atom_type_scat_source
C C 0.0181 0.0091 'International Tables Vol C Tables 4.2.6.8 and 6.1.1.4'
H H 0.0000 0.0000 'International Tables Vol C Tables 4.2.6.8 and 6.1.1.4'
O O 0.0492 0.0322 'International Tables Vol C Tables 4.2.6.8 and 6.1.1.4'
Cl Cl 0.3639 0.7018 'International Tables Vol C Tables 4.2.6.8 and 6.1.1.4'

loop_
_geom_angle_atom_site_label_1
_geom_angle_atom_site_label_2
_geom_angle_atom_site_label_3
_geom_angle_site_symmetry_1
_geom_angle_site_symmetry_3
_geom_angle
_geom_angle_publ_flag
C14 C15 C10 . . 120.12(17) ?
C14 C15 H14 . . 119.9 ?
C10 C15 H14 . . 119.9 ?
C11 C10 C15 . . 119.75(16) ?
C11 C10 C9 . . 119.71(15) ?
C15 C10 C9 . . 120.51(15) ?
O1 C11 C10 . . 122.90(15) ?
O1 C11 C12 . . 117.23(15) ?
C10 C11 C12 . . 119.86(16) ?
C6 C5 C4 . . 118.74(19) ?
C6 C5 C7 . . 119.48(18) ?
C4 C5 C7 . . 121.74(16) ?
C5 C4 C3 . . 120.9(2) ?
C5 C4 H4 . . 119.5 ?
C3 C4 H4 . . 119.5 ?
C2 C3 C4 . . 119.2(2) ?
C2 C3 H3 . . 120.4 ?
C4 C3 H3 . . 120.4 ?
C3 C2 C1 . . 121.2(2) ?
C3 C2 Cl1 . . 119.3(2) ?
C1 C2 Cl1 . . 119.45(19) ?
C5 C6 C1 . . 120.8(2) ?
C5 C6 H6 . . 119.6 ?
C1 C6 H6 . . 119.6 ?
C2 C1 C6 . . 119.1(2) ?
C2 C1 H1 . . 120.4 ?
C6 C1 H1 . . 120.4 ?
C13 C12 C11 . . 119.55(18) ?
C13 C12 H11 . . 120.2 ?
C11 C12 H11 . . 120.2 ?
C15 C14 O3 . . 125.69(19) ?
C15 C14 C13 . . 119.31(17) ?
O3 C14 C13 . . 115.00(18) ?
C12 C13 C14 . . 121.37(17) ?
C12 C13 H12 . . 119.3 ?
C14 C13 H12 . . 119.3 ?
O1 C7 C5 . . 108.13(13) ?
O1 C7 C8 . . 109.43(14) ?
C5 C7 C8 . . 112.84(14) ?
O1 C7 H7 . . 108.8 ?
C5 C7 H7 . . 108.8 ?
C8 C7 H7 . . 108.8 ?
O2 C9 C10 . . 122.50(16) ?
O2 C9 C8 . . 122.51(16) ?
C10 C9 C8 . . 114.97(14) ?
C7 C8 C9 . . 111.46(14) ?
C7 C8 H8B . . 109.3 ?
C9 C8 H8B . . 109.3 ?
C7 C8 H8A . . 109.3 ?
C9 C8 H8A . . 109.3 ?
H8B C8 H8A . . 108.0 ?
C11 O1 C7 . . 112.96(12) ?
C14 O3 C16 . . 117.73(18) ?
O3 C16 H15A . . 109.5 ?
O3 C16 H15B . . 109.5 ?
H15A C16 H15B . . 109.5 ?
O3 C16 H15C . . 109.5 ?
H15A C16 H15C . . 109.5 ?
H15B C16 H15C . . 109.5 ?

loop_
_geom_bond_atom_site_label_1
_geom_bond_atom_site_label_2
_geom_bond_site_symmetry_2
_geom_bond_distance
_geom_bond_publ_flag
Cl1 C2 . 1.744(2) ?
C15 C14 . 1.376(3) ?
C15 C10 . 1.402(2) ?
C15 H14 . 0.9300 ?
C10 C11 . 1.392(2) ?
C10 C9 . 1.476(2) ?
C11 O1 . 1.371(2) ?
C11 C12 . 1.393(2) ?
C5 C6 . 1.381(3) ?
C5 C4 . 1.380(3) ?
C5 C7 . 1.503(2) ?
C4 C3 . 1.383(3) ?
C4 H4 . 0.9300 ?
C3 C2 . 1.367(4) ?
C3 H3 . 0.9300 ?
C2 C1 . 1.373(4) ?
C6 C1 . 1.383(3) ?
C6 H6 . 0.9300 ?
C1 H1 . 0.9300 ?
C12 C13 . 1.370(3) ?
C12 H11 . 0.9300 ?
C14 O3 . 1.366(2) ?
C14 C13 . 1.395(3) ?
C13 H12 . 0.9300 ?
C7 O1 . 1.449(2) ?
C7 C8 . 1.515(2) ?
C7 H7 . 0.9800 ?
C9 O2 . 1.219(2) ?
C9 C8 . 1.502(2) ?
C8 H8B . 0.9700 ?
C8 H8A . 0.9700 ?
O3 C16 . 1.418(3) ?
C16 H15A . 0.9600 ?
C16 H15B . 0.9600 ?
C16 H15C . 0.9600 ?

loop_
_geom_hbond_atom_site_label_D
_geom_hbond_atom_site_label_H
_geom_hbond_atom_site_label_A
_geom_hbond_site_symmetry_A
_geom_hbond_distance_DH
_geom_hbond_distance_HA
_geom_hbond_distance_DA
_geom_hbond_angle_DHA
C7 H7 O2 2_667 0.98 2.50 3.260(2) 134.7
C8 H8B Cg1 1_655 0.97 2.69 3.5709(18) 151

loop_
_geom_torsion_atom_site_label_1
_geom_torsion_atom_site_label_2
_geom_torsion_atom_site_label_3
_geom_torsion_atom_site_label_4
_geom_torsion_site_symmetry_1
_geom_torsion_site_symmetry_2
_geom_torsion_site_symmetry_3
_geom_torsion_site_symmetry_4
_geom_torsion
_geom_torsion_publ_flag
C14 C15 C10 C11 . . . . 0.1(3) ?
C14 C15 C10 C9 . . . . -178.06(16) ?
C15 C10 C11 O1 . . . . 177.30(15) ?
C9 C10 C11 O1 . . . . -4.6(2) ?
C15 C10 C11 C12 . . . . -1.9(3) ?
C9 C10 C11 C12 . . . . 176.21(15) ?
C6 C5 C4 C3 . . . . -1.1(3) ?
C7 C5 C4 C3 . . . . -178.99(18) ?
C5 C4 C3 C2 . . . . 0.6(3) ?
C4 C3 C2 C1 . . . . 0.7(4) ?
C4 C3 C2 Cl1 . . . . -178.13(16) ?
C4 C5 C6 C1 . . . . 0.4(3) ?
C7 C5 C6 C1 . . . . 178.3(2) ?
C3 C2 C1 C6 . . . . -1.4(4) ?
Cl1 C2 C1 C6 . . . . 177.40(19) ?
C5 C6 C1 C2 . . . . 0.9(4) ?
O1 C11 C12 C13 . . . . -177.23(17) ?
C10 C11 C12 C13 . . . . 2.0(3) ?
C10 C15 C14 O3 . . . . -178.47(18) ?
C10 C15 C14 C13 . . . . 1.6(3) ?
C11 C12 C13 C14 . . . . -0.3(3) ?
C15 C14 C13 C12 . . . . -1.5(3) ?
O3 C14 C13 C12 . . . . 178.56(19) ?
C6 C5 C7 O1 . . . . 142.77(18) ?
C4 C5 C7 O1 . . . . -39.4(2) ?
C6 C5 C7 C8 . . . . -96.0(2) ?
C4 C5 C7 C8 . . . . 81.8(2) ?
C11 C10 C9 O2 . . . . -175.33(17) ?
C15 C10 C9 O2 . . . . 2.8(3) ?
C11 C10 C9 C8 . . . . 3.1(2) ?
C15 C10 C9 C8 . . . . -178.80(15) ?
O1 C7 C8 C9 . . . . -57.54(18) ?
C5 C7 C8 C9 . . . . -177.98(14) ?
O2 C9 C8 C7 . . . . -154.04(17) ?
C10 C9 C8 C7 . . . . 27.6(2) ?
C10 C11 O1 C7 . . . . -26.7(2) ?
C12 C11 O1 C7 . . . . 152.50(16) ?
C5 C7 O1 C11 . . . . -179.56(13) ?
C8 C7 O1 C11 . . . . 57.17(18) ?
C15 C14 O3 C16 . . . . 3.6(3) ?
C13 C14 O3 C16 . . . . -176.6(2) ?
